data_7228815
loop_
_publ_author_name
'Wu, Yile'
'Shan, Changkai'
'Ying, Jianxi'
'Su, Jue'
'Zhu, Jun'
'Liu, Liu Leo'
'Zhao, Yufen'

_publ_section_title
;
 Catalytic Hydroboration of Aldehydes, Ketones, Alkynes and Alkenes
 Initiated by NaOH
;
_journal_name_full 'Green Chem.'
_journal_paper_doi 10.1039/C7GC01632H
_journal_year 2017
_chemical_formula_moiety 'C18 H36 B Na O5'
_chemical_formula_sum 'C18 H36 B Na O5'
_chemical_formula_weight 366.27
_chemical_name_systematic
;
 ?
;
_chemical_properties_physical ', Air-sensitive,Moisture-sensitive'
_space_group_crystal_system triclinic
_space_group_IT_number 2
_space_group_name_Hall '-P 1'
_space_group_name_H-M_alt 'P -1'
_symmetry_space_group_name_Hall '-P 1'
_symmetry_space_group_name_H-M 'P -1'
_atom_sites_solution_hydrogens mixed
_atom_sites_solution_primary direct
_audit_creation_date 2016-12-08
_audit_creation_method
;
Olex2 1.2
(compiled 2016.11.30 svn.r3356 for OlexSys, GUI svn.r5269)
;
_audit_update_record
;
2016-12-08 deposited with the CCDC.
2017-07-31 downloaded from the CCDC.
;
_cell_angle_alpha 93.500(6)
_cell_angle_beta 90.410(5)
_cell_angle_gamma 104.176(6)
_cell_formula_units_Z 2
_cell_length_a 7.5751(5)
_cell_length_b 10.0045(7)
_cell_length_c 13.9038(9)
_cell_measurement_reflns_used 3578
_cell_measurement_temperature 100.01(10)
_cell_measurement_theta_max 65.8500
_cell_measurement_theta_min 4.5640
_cell_volume 1019.44(12)
_computing_cell_refinement
;
CrysAlisPro, Agilent Technologies,
Version 1.171.37.35 (release 13-08-2014 CrysAlis171 .NET)
(compiled Aug 13 2014,18:06:01)
;
_computing_data_collection
;
CrysAlisPro, Agilent Technologies,
Version 1.171.37.35 (release 13-08-2014 CrysAlis171 .NET)
(compiled Aug 13 2014,18:06:01)
;
_computing_data_reduction
;
CrysAlisPro, Agilent Technologies,
Version 1.171.37.35 (release 13-08-2014 CrysAlis171 .NET)
(compiled Aug 13 2014,18:06:01)
;
_computing_molecular_graphics 'Olex2 (Dolomanov et al., 2009)'
_computing_publication_material 'Olex2 (Dolomanov et al., 2009)'
_computing_structure_refinement 'ShelXL (Sheldrick, 2015)'
_computing_structure_solution 'ShelXS (Sheldrick, 2008)'
_diffrn_ambient_environment N~2~
_diffrn_ambient_temperature 100.01(10)
_diffrn_detector 'CCD plate'
_diffrn_detector_area_resol_mean 10.4741
_diffrn_detector_type Atlas
_diffrn_measured_fraction_theta_full 0.9978
_diffrn_measured_fraction_theta_max 0.9690
_diffrn_measurement_details
;
#__ type_ start__ end____ width___ exp.time_
  1 omega  -17.00   68.00   1.0000    2.0000
omega____ theta____ kappa____ phi______ frames
    -       -1.3583   37.0000  -30.0000 85

#__ type_ start__ end____ width___ exp.time_
  2 omega    5.00   52.00   1.0000    2.0000
omega____ theta____ kappa____ phi______ frames
    -       -1.3583   37.0000   60.0000 47

#__ type_ start__ end____ width___ exp.time_
  3 omega   42.00  119.00   1.0000    4.0000
omega____ theta____ kappa____ phi______ frames
    -       89.0632  -77.0000   30.0000 77

#__ type_ start__ end____ width___ exp.time_
  4 omega   83.00  162.00   1.0000    4.0000
omega____ theta____ kappa____ phi______ frames
    -       89.0632   30.0000  -90.0000 79

#__ type_ start__ end____ width___ exp.time_
  5 omega   94.00  141.00   1.0000    4.0000
omega____ theta____ kappa____ phi______ frames
    -       89.0632  125.0000 -180.0000 47

#__ type_ start__ end____ width___ exp.time_
  6 omega   96.00  121.00   1.0000    4.0000
omega____ theta____ kappa____ phi______ frames
    -       89.0632  125.0000  -60.0000 25

#__ type_ start__ end____ width___ exp.time_
  7 omega   60.00  152.00   1.0000    4.0000
omega____ theta____ kappa____ phi______ frames
    -       89.0632   77.0000    0.0000 92

#__ type_ start__ end____ width___ exp.time_
  8 omega   75.00  159.00   1.0000    4.0000
omega____ theta____ kappa____ phi______ frames
    -       89.0632   77.0000  120.0000 84

#__ type_ start__ end____ width___ exp.time_
  9 omega   35.00   60.00   1.0000    4.0000
omega____ theta____ kappa____ phi______ frames
    -       89.0632  -30.0000   30.0000 25

#__ type_ start__ end____ width___ exp.time_
 10 omega   23.00  108.00   1.0000    4.0000
omega____ theta____ kappa____ phi______ frames
    -       89.0632  -61.0000  150.0000 85

#__ type_ start__ end____ width___ exp.time_
 11 omega   28.00  117.00   1.0000    4.0000
omega____ theta____ kappa____ phi______ frames
    -       89.0632 -125.0000    0.0000 89

#__ type_ start__ end____ width___ exp.time_
 12 omega   50.00   77.00   1.0000    4.0000
omega____ theta____ kappa____ phi______ frames
    -       89.0632  -45.0000 -150.0000 27

#__ type_ start__ end____ width___ exp.time_
 13 omega   80.00  119.00   1.0000    4.0000
omega____ theta____ kappa____ phi______ frames
    -       89.0632 -125.0000 -150.0000 39

#__ type_ start__ end____ width___ exp.time_
 14 omega  -72.00  -37.00   1.0000    2.0000
omega____ theta____ kappa____ phi______ frames
    -        1.3583 -178.0000 -150.0000 35

#__ type_ start__ end____ width___ exp.time_
 15 omega  -81.00  -36.00   1.0000    2.0000
omega____ theta____ kappa____ phi______ frames
    -       -1.3583 -178.0000   60.0000 45
;
_diffrn_measurement_device 'four-circle diffractometer'
_diffrn_measurement_device_type 'SuperNova, Dual, Cu at zero, Atlas'
_diffrn_measurement_method '\w scans'
_diffrn_orient_matrix_UB_11 -0.1601468000
_diffrn_orient_matrix_UB_12 -0.0639805000
_diffrn_orient_matrix_UB_13 0.0638245000
_diffrn_orient_matrix_UB_21 -0.0376700000
_diffrn_orient_matrix_UB_22 0.1434223000
_diffrn_orient_matrix_UB_23 0.0205067000
_diffrn_orient_matrix_UB_31 -0.1302136000
_diffrn_orient_matrix_UB_32 -0.0258396000
_diffrn_orient_matrix_UB_33 -0.0885170000
_diffrn_radiation_monochromator mirror
_diffrn_radiation_probe x-ray
_diffrn_radiation_type 'Cu K\a'
_diffrn_radiation_wavelength 1.54184
_diffrn_reflns_av_R_equivalents 0.0210
_diffrn_reflns_av_unetI/netI 0.0273
_diffrn_reflns_Laue_measured_fraction_full 0.937
_diffrn_reflns_Laue_measured_fraction_max 0.969
_diffrn_reflns_limit_h_max 8
_diffrn_reflns_limit_h_min -8
_diffrn_reflns_limit_k_max 11
_diffrn_reflns_limit_k_min -11
_diffrn_reflns_limit_l_max 14
_diffrn_reflns_limit_l_min -16
_diffrn_reflns_number 5838
_diffrn_reflns_point_group_measured_fraction_full 0.937
_diffrn_reflns_point_group_measured_fraction_max 0.969
_diffrn_reflns_theta_full 67.684
_diffrn_reflns_theta_max 65.973
_diffrn_reflns_theta_min 4.568
_diffrn_source 'sealed X-ray tube'
_diffrn_source_type 'SuperNova (Cu) X-ray Source'
_exptl_absorpt_coefficient_mu 0.852
_exptl_absorpt_correction_T_max 1.00000
_exptl_absorpt_correction_T_min 0.80144
_exptl_absorpt_correction_type multi-scan
_exptl_absorpt_process_details
;
CrysAlisPro, Agilent Technologies,
Version 1.171.37.35 (release 13-08-2014 CrysAlis171 .NET)
(compiled Aug 13 2014,18:06:01)
Empirical absorption correction using spherical harmonics,
 implemented in SCALE3 ABSPACK scaling algorithm.
;
_exptl_crystal_colour colourless
_exptl_crystal_colour_primary colourless
_exptl_crystal_density_diffrn 1.193
_exptl_crystal_description needle
_exptl_crystal_F_000 400
_exptl_crystal_recrystallization_method 'Re-crystallisation from solvent: THF'
_exptl_crystal_size_max 0.2
_exptl_crystal_size_mid 0.08
_exptl_crystal_size_min 0.05
_refine_diff_density_max 0.245
_refine_diff_density_min -0.226
_refine_diff_density_rms 0.049
_refine_ls_extinction_method none
_refine_ls_goodness_of_fit_ref 1.024
_refine_ls_hydrogen_treatment mixed
_refine_ls_matrix_type full
_refine_ls_number_parameters 250
_refine_ls_number_reflns 3440
_refine_ls_number_restraints 0
_refine_ls_restrained_S_all 1.024
_refine_ls_R_factor_all 0.0420
_refine_ls_R_factor_gt 0.0394
_refine_ls_shift/su_max 0.000
_refine_ls_shift/su_mean 0.000
_refine_ls_structure_factor_coef Fsqd
_refine_ls_weighting_details
;
 w=1/[\s^2^(Fo^2^)+(0.0680P)^2^+0.3400P]
 where P=(Fo^2^+2Fc^2^)/3
;
_refine_ls_weighting_scheme calc
_refine_ls_wR_factor_gt 0.1062
_refine_ls_wR_factor_ref 0.1096
_reflns_Friedel_coverage 0.000
_reflns_number_gt 3193
_reflns_number_total 3440
_reflns_threshold_expression 'I > 2\s(I)'
_cod_data_source_file c7gc01632h2.cif
_cod_data_source_block exp_1914
_cod_original_cell_volume 1019.45(12)
_cod_database_code 7228815
_shelxl_version_number 2013-2
_shelx_space_group_comment
;
The symmetry employed for this shelxl refinement is uniquely defined
by the following loop, which should always be used as a source of
symmetry information in preference to the above space-group names.
They are only intended as comments.
;
_reflns_odcompleteness_completeness 99.78
_reflns_odcompleteness_iscentric 1
_reflns_odcompleteness_theta 61.08
_olex2_refinement_description
;
1. Fixed Uiso
 At 1.2 times of:
  All C(H) groups, All C(H,H) groups
2.a Ternary CH refined with riding coordinates:
 C11(H11), C15(H15)
2.b Secondary CH2 refined with riding coordinates:
 C1(H0AA,H1B), C14(H14A,H14B), C18(H18A,H18B), C3(H3A,H3B), C16(H16A,H16B),
 C4(H4A,H4B), C2(H1AA,H2B), C5(H5A,H5B), C8(H8A,H8B), C17(H17A,H17B), C9(H9A,
 H9B), C12(H12A,H12B), C10(H10A,H10B), C13(H13A,H13B)
;
_olex2_submission_special_instructions 'No special instructions were received'

loop_
_space_group_symop_operation_xyz
'x, y, z'
'-x, -y, -z'

loop_
_atom_site_label
_atom_site_type_symbol
_atom_site_fract_x
_atom_site_fract_y
_atom_site_fract_z
_atom_site_U_iso_or_equiv
_atom_site_adp_type
_atom_site_occupancy
_atom_site_site_symmetry_order
_atom_site_calc_flag
_atom_site_refinement_flags_posn
Na1 Na 0.31264(7) 0.39439(5) 0.72837(4) 0.01519(16) Uani 1 1 d .
O4 O 0.63074(13) 0.38192(10) 0.73736(7) 0.0167(2) Uani 1 1 d .
O2 O 0.11640(12) 0.20654(10) 0.80079(7) 0.0158(2) Uani 1 1 d .
O5 O 0.42221(13) 0.35435(10) 0.57095(7) 0.0182(2) Uani 1 1 d .
O3 O 0.41096(13) 0.37298(10) 0.89417(7) 0.0174(2) Uani 1 1 d .
O1 O 0.05727(13) 0.27341(10) 0.61667(7) 0.0178(2) Uani 1 1 d .
C7 C 0.70681(19) 0.44211(15) 0.65149(10) 0.0180(3) Uani 1 1 d .
C1 C -0.02573(19) 0.14056(14) 0.64852(10) 0.0183(3) Uani 1 1 d .
H0AA H 0.0535 0.0786 0.6371 0.022 Uiso 1 1 calc R
H1B H -0.1402 0.1018 0.6139 0.022 Uiso 1 1 calc R
C14 C 0.3363(2) 0.88092(15) 0.65633(10) 0.0205(3) Uani 1 1 d .
H14A H 0.2744 0.9364 0.6201 0.025 Uiso 1 1 calc R
H14B H 0.4213 0.8504 0.6136 0.025 Uiso 1 1 calc R
C6 C 0.69572(19) 0.46355(15) 0.82413(10) 0.0182(3) Uani 1 1 d .
C11 C 0.37159(19) 0.76350(15) 0.84686(10) 0.0195(3) Uani 1 1 d .
H11 H 0.4338 0.7130 0.8885 0.023 Uiso 1 1 calc R
C18 C 0.2109(2) 0.79675(16) 0.90259(10) 0.0229(3) Uani 1 1 d .
H18A H 0.1413 0.7127 0.9288 0.027 Uiso 1 1 calc R
H18B H 0.2593 0.8619 0.9565 0.027 Uiso 1 1 calc R
C3 C 0.1082(2) 0.23844(15) 0.90186(10) 0.0200(3) Uani 1 1 d .
H3A H 0.0279 0.1622 0.9318 0.024 Uiso 1 1 calc R
H3B H 0.0620 0.3201 0.9135 0.024 Uiso 1 1 calc R
C16 C 0.03412(19) 0.78749(14) 0.74123(10) 0.0179(3) Uani 1 1 d .
H16A H -0.0175 0.8476 0.7035 0.021 Uiso 1 1 calc R
H16B H -0.0591 0.7025 0.7464 0.021 Uiso 1 1 calc R
C4 C 0.2983(2) 0.26348(15) 0.94286(10) 0.0197(3) Uani 1 1 d .
H4A H 0.2999 0.2885 1.0114 0.024 Uiso 1 1 calc R
H4B H 0.3424 0.1805 0.9335 0.024 Uiso 1 1 calc R
C2 C -0.05809(18) 0.15848(15) 0.75474(10) 0.0180(3) Uani 1 1 d .
H1AA H -0.1307 0.2250 0.7667 0.022 Uiso 1 1 calc R
H2B H -0.1220 0.0712 0.7790 0.022 Uiso 1 1 calc R
C5 C 0.60156(19) 0.38501(15) 0.90608(10) 0.0194(3) Uani 1 1 d .
H5A H 0.6257 0.2941 0.9050 0.023 Uiso 1 1 calc R
H5B H 0.6456 0.4340 0.9673 0.023 Uiso 1 1 calc R
C15 C 0.19474(19) 0.75337(14) 0.68614(10) 0.0173(3) Uani 1 1 d .
H15 H 0.1458 0.6966 0.6275 0.021 Uiso 1 1 calc R
C8 C 0.60940(19) 0.35025(15) 0.56808(10) 0.0191(3) Uani 1 1 d .
H8A H 0.6616 0.3828 0.5078 0.023 Uiso 1 1 calc R
H8B H 0.6205 0.2564 0.5733 0.023 Uiso 1 1 calc R
C17 C 0.08127(19) 0.85715(15) 0.84282(10) 0.0195(3) Uani 1 1 d .
H17A H -0.0309 0.8499 0.8776 0.023 Uiso 1 1 calc R
H17B H 0.1362 0.9546 0.8371 0.023 Uiso 1 1 calc R
C9 C 0.3051(2) 0.24965(15) 0.51025(10) 0.0200(3) Uani 1 1 d .
H9A H 0.3075 0.1590 0.5304 0.024 Uiso 1 1 calc R
H9B H 0.3438 0.2562 0.4440 0.024 Uiso 1 1 calc R
C12 C 0.5124(2) 0.89173(16) 0.81656(11) 0.0236(3) Uani 1 1 d .
H12A H 0.5521 0.9534 0.8733 0.028 Uiso 1 1 calc R
H12B H 0.6178 0.8629 0.7921 0.028 Uiso 1 1 calc R
C10 C 0.1160(2) 0.27183(16) 0.51894(10) 0.0206(3) Uani 1 1 d .
H10A H 0.1134 0.3589 0.4926 0.025 Uiso 1 1 calc R
H10B H 0.0314 0.1988 0.4810 0.025 Uiso 1 1 calc R
C13 C 0.4447(2) 0.97259(15) 0.73986(11) 0.0230(3) Uani 1 1 d .
H13A H 0.3685 1.0271 0.7704 0.028 Uiso 1 1 calc R
H13B H 0.5488 1.0361 0.7140 0.028 Uiso 1 1 calc R
B1 B 0.2924(2) 0.66297(16) 0.75199(12) 0.0184(3) Uani 1 1 d .
H6A H 0.664(2) 0.5547(17) 0.8226(11) 0.015(4) Uiso 1 1 d .
H6B H 0.831(2) 0.4803(18) 0.8298(12) 0.023(4) Uiso 1 1 d .
H7A H 0.837(3) 0.4471(19) 0.6484(13) 0.027(4) Uiso 1 1 d .
H7B H 0.689(2) 0.5364(19) 0.6497(12) 0.021(4) Uiso 1 1 d .
H1 H 0.410(2) 0.6265(18) 0.7102(12) 0.025(4) Uiso 1 1 d .
H2 H 0.184(2) 0.5622(18) 0.7767(12) 0.024(4) Uiso 1 1 d .

loop_
_atom_site_aniso_label
_atom_site_aniso_U_11
_atom_site_aniso_U_22
_atom_site_aniso_U_33
_atom_site_aniso_U_23
_atom_site_aniso_U_13
_atom_site_aniso_U_12
Na1 0.0151(3) 0.0149(3) 0.0159(3) 0.0024(2) 0.0012(2) 0.0040(2)
O4 0.0168(5) 0.0174(5) 0.0149(5) 0.0021(4) 0.0012(4) 0.0022(4)
O2 0.0128(5) 0.0200(5) 0.0138(5) 0.0015(4) 0.0010(4) 0.0022(4)
O5 0.0167(5) 0.0205(5) 0.0176(5) -0.0012(4) 0.0002(4) 0.0054(4)
O3 0.0159(5) 0.0187(5) 0.0175(5) 0.0048(4) 0.0006(4) 0.0031(4)
O1 0.0192(5) 0.0174(5) 0.0172(5) 0.0029(4) 0.0003(4) 0.0047(4)
C7 0.0150(7) 0.0207(7) 0.0191(7) 0.0055(6) 0.0060(5) 0.0047(6)
C1 0.0151(7) 0.0172(7) 0.0216(7) 0.0014(6) -0.0030(5) 0.0021(5)
C14 0.0221(7) 0.0250(8) 0.0188(7) 0.0082(6) 0.0064(6) 0.0122(6)
C6 0.0154(7) 0.0195(7) 0.0179(7) -0.0001(5) -0.0029(5) 0.0015(6)
C11 0.0175(7) 0.0267(8) 0.0168(7) 0.0065(6) -0.0015(6) 0.0091(6)
C18 0.0238(8) 0.0309(8) 0.0148(7) 0.0031(6) 0.0014(6) 0.0079(6)
C3 0.0207(7) 0.0238(7) 0.0144(7) 0.0015(6) 0.0053(5) 0.0034(6)
C16 0.0149(7) 0.0164(7) 0.0229(7) 0.0037(5) -0.0025(5) 0.0043(5)
C4 0.0229(8) 0.0209(7) 0.0139(7) 0.0037(6) 0.0013(6) 0.0019(6)
C2 0.0115(7) 0.0195(7) 0.0223(7) 0.0030(6) -0.0001(5) 0.0021(5)
C5 0.0174(7) 0.0224(7) 0.0180(7) 0.0022(6) -0.0038(5) 0.0040(6)
C15 0.0186(7) 0.0180(7) 0.0157(7) -0.0029(5) -0.0027(5) 0.0061(6)
C8 0.0170(7) 0.0230(7) 0.0189(7) 0.0028(6) 0.0056(5) 0.0075(6)
C17 0.0166(7) 0.0236(7) 0.0198(7) 0.0031(6) 0.0064(6) 0.0070(6)
C9 0.0244(8) 0.0215(7) 0.0136(7) -0.0003(5) -0.0002(6) 0.0048(6)
C12 0.0160(7) 0.0270(8) 0.0253(8) -0.0039(6) -0.0031(6) 0.0020(6)
C10 0.0224(8) 0.0247(8) 0.0147(7) 0.0033(6) -0.0028(6) 0.0051(6)
C13 0.0172(7) 0.0163(7) 0.0338(9) 0.0042(6) 0.0072(6) -0.0001(6)
B1 0.0168(8) 0.0156(8) 0.0238(8) 0.0034(6) 0.0021(6) 0.0054(6)

loop_
_atom_type_symbol
_atom_type_description
_atom_type_scat_dispersion_real
_atom_type_scat_dispersion_imag
_atom_type_scat_source
C C 0.0181 0.0091 'International Tables Vol C Tables 4.2.6.8 and 6.1.1.4'
H H 0.0000 0.0000 'International Tables Vol C Tables 4.2.6.8 and 6.1.1.4'
B B 0.0090 0.0039 'International Tables Vol C Tables 4.2.6.8 and 6.1.1.4'
Na Na 0.1353 0.1239 'International Tables Vol C Tables 4.2.6.8 and 6.1.1.4'
O O 0.0492 0.0322 'International Tables Vol C Tables 4.2.6.8 and 6.1.1.4'

loop_
_geom_angle_atom_site_label_1
_geom_angle_atom_site_label_2
_geom_angle_atom_site_label_3
_geom_angle
O4 Na1 O3 68.12(3)
O4 Na1 O1 131.35(4)
O4 Na1 C7 26.51(3)
O4 Na1 C6 26.87(4)
O4 Na1 B1 109.95(4)
O2 Na1 O4 111.75(4)
O2 Na1 O5 118.44(4)
O2 Na1 O3 68.06(3)
O2 Na1 O1 68.69(3)
O2 Na1 C7 133.06(4)
O2 Na1 C6 110.64(4)
O2 Na1 B1 124.89(5)
O5 Na1 O4 69.37(3)
O5 Na1 O3 135.64(4)
O5 Na1 O1 69.21(3)
O5 Na1 C7 48.73(4)
O5 Na1 C6 93.70(4)
O5 Na1 B1 108.96(5)
O3 Na1 O1 136.74(4)
O3 Na1 C7 92.98(4)
O3 Na1 C6 48.97(4)
O3 Na1 B1 96.89(5)
O1 Na1 C7 117.65(4)
O1 Na1 C6 157.86(4)
O1 Na1 B1 106.74(4)
C6 Na1 C7 45.56(4)
B1 Na1 C7 98.90(5)
B1 Na1 C6 91.83(5)
C7 O4 Na1 103.77(8)
C6 O4 Na1 102.40(8)
C6 O4 C7 114.22(11)
C3 O2 Na1 109.88(8)
C2 O2 Na1 114.44(8)
C2 O2 C3 113.43(10)
C8 O5 Na1 114.98(8)
C9 O5 Na1 115.91(8)
C9 O5 C8 113.88(10)
C4 O3 Na1 115.19(8)
C4 O3 C5 114.40(10)
C5 O3 Na1 114.37(8)
C1 O1 Na1 110.27(8)
C1 O1 C10 114.18(10)
C10 O1 Na1 110.98(8)
O4 C7 Na1 49.72(6)
O4 C7 C8 106.72(11)
C8 C7 Na1 82.00(8)
O1 C1 C2 107.38(11)
C15 C14 C13 115.13(11)
O4 C6 Na1 50.73(6)
O4 C6 C5 106.81(11)
C5 C6 Na1 84.84(8)
C18 C11 B1 108.91(11)
C12 C11 C18 114.03(12)
C12 C11 B1 109.58(11)
C17 C18 C11 114.97(12)
O2 C3 C4 107.25(11)
C17 C16 C15 115.33(11)
O3 C4 C3 107.82(11)
O2 C2 C1 106.68(11)
O3 C5 C6 107.55(11)
C14 C15 C16 113.91(11)
C14 C15 B1 109.60(11)
C16 C15 B1 109.02(11)
O5 C8 C7 107.45(11)
C16 C17 C18 114.90(12)
O5 C9 C10 107.06(11)
C13 C12 C11 115.09(12)
O1 C10 C9 112.60(11)
C14 C13 C12 113.87(12)
C11 B1 Na1 123.54(10)
C15 B1 Na1 130.95(10)
C15 B1 C11 105.37(11)

loop_
_geom_bond_atom_site_label_1
_geom_bond_atom_site_label_2
_geom_bond_distance
Na1 O4 2.4459(11)
Na1 O2 2.3748(10)
Na1 O5 2.3920(11)
Na1 O3 2.4553(10)
Na1 O1 2.4899(11)
Na1 C7 3.1138(15)
Na1 C6 3.0856(15)
Na1 B1 2.7287(17)
O4 C7 1.4310(16)
O4 C6 1.4278(17)
O2 C3 1.4270(16)
O2 C2 1.4239(16)
O5 C8 1.4294(17)
O5 C9 1.4222(17)
O3 C4 1.4239(17)
O3 C5 1.4267(17)
O1 C1 1.4228(17)
O1 C10 1.4331(17)
C7 C8 1.503(2)
C1 C2 1.5060(19)
C14 C15 1.533(2)
C14 C13 1.534(2)
C6 C5 1.507(2)
C11 C18 1.540(2)
C11 C12 1.537(2)
C11 B1 1.625(2)
C18 C17 1.536(2)
C3 C4 1.502(2)
C16 C15 1.5390(19)
C16 C17 1.536(2)
C15 B1 1.620(2)
C9 C10 1.507(2)
C12 C13 1.535(2)
